data_7158745
loop_
_publ_author_name
'Chen, Zhichao'
'Zheng, Xinran'
'Zhou, Shu-Feng'
'Cui, Xiuling'

_publ_section_title
;
 Visible light-induced selenylative spirocyclization of biaryl ynones
 toward the formation of selenated spiro[5.5]trienones.
;
_journal_issue 29
_journal_name_full 'Organic &amp; biomolecular chemistry'
_journal_page_first 5779
_journal_page_last 5783
_journal_paper_doi 10.1039/d2ob01006b
_journal_volume 20
_journal_year 2022
_chemical_formula_moiety 'C47 H49 Dy N6 O2, 3(C4 H8 O)'
_chemical_formula_sum 'C59 H73 Dy N6 O5'
_chemical_formula_weight 1108.73
_space_group_crystal_system monoclinic
_space_group_IT_number 14
_space_group_name_Hall '-P 2ybc'
_space_group_name_H-M_alt 'P 1 21/c 1'
_atom_sites_solution_hydrogens geom
_audit_block_doi 10.5517/ccdc.csd.cc2b6q9l
_audit_creation_date 2022-02-10
_audit_creation_method
;
Olex2 1.3
(compiled 2020.11.12 svn.r5f609507 for OlexSys, GUI svn.r6408)
;
_audit_update_record
;
2022-02-11 deposited with the CCDC.	2022-06-28 downloaded from the CCDC.
;
_cell_angle_alpha 90
_cell_angle_beta 106.70(3)
_cell_angle_gamma 90
_cell_formula_units_Z 4
_cell_length_a 17.124(3)
_cell_length_b 14.155(3)
_cell_length_c 22.873(5)
_cell_measurement_reflns_used 8779
_cell_measurement_temperature 100(2)
_cell_measurement_theta_max 25
_cell_measurement_theta_min 2
_cell_volume 5310(2)
_computing_cell_refinement 'XDS (Kabsch, 1993)'
_computing_data_collection 'BluIce (McPhillips, 2002)'
_computing_data_reduction 'XDS (Kabsch, 1993)'
_computing_molecular_graphics 'Olex2 1.3 (Dolomanov et al., 2009)'
_computing_publication_material 'Olex2 1.3 (Dolomanov et al., 2009)'
_computing_structure_refinement 'SHELXL 2018/3 (Sheldrick, 2015)'
_computing_structure_solution 'SIR2004 (Burla et al., 2007)'
_diffrn_ambient_temperature 100(2)
_diffrn_measured_fraction_theta_full 0.939
_diffrn_measured_fraction_theta_max 0.939
_diffrn_measurement_device_type 'ADSC Quantum 210r'
_diffrn_measurement_method '\w scans'
_diffrn_radiation_monochromator 'Silicon Double Crystal'
_diffrn_radiation_type Synchrotron
_diffrn_radiation_wavelength 0.71073
_diffrn_reflns_av_R_equivalents 0.0311
_diffrn_reflns_av_unetI/netI 0.0184
_diffrn_reflns_Laue_measured_fraction_full 0.939
_diffrn_reflns_Laue_measured_fraction_max 0.939
_diffrn_reflns_limit_h_max 20
_diffrn_reflns_limit_h_min -20
_diffrn_reflns_limit_k_max 16
_diffrn_reflns_limit_k_min -16
_diffrn_reflns_limit_l_max 25
_diffrn_reflns_limit_l_min -25
_diffrn_reflns_number 48842
_diffrn_reflns_point_group_measured_fraction_full 0.939
_diffrn_reflns_point_group_measured_fraction_max 0.939
_diffrn_reflns_theta_full 25.000
_diffrn_reflns_theta_max 25.000
_diffrn_reflns_theta_min 1.713
_diffrn_source 'MX1 Beamline Australian Synchrotron'
_exptl_absorpt_coefficient_mu 1.462
_exptl_absorpt_correction_type none
_exptl_crystal_colour colourless
_exptl_crystal_colour_primary colourless
_exptl_crystal_density_diffrn 1.387
_exptl_crystal_description block
_exptl_crystal_F_000 2300
_exptl_crystal_size_max 0.15
_exptl_crystal_size_mid 0.12
_exptl_crystal_size_min 0.1
_refine_diff_density_max 3.887
_refine_diff_density_min -1.816
_refine_diff_density_rms 0.158
_refine_ls_extinction_coef 0.0055(3)
_refine_ls_extinction_expression Fc^*^=kFc[1+0.001xFc^2^\l^3^/sin(2\q)]^-1/4^
_refine_ls_extinction_method 'SHELXL-2018/3 (Sheldrick 2018)'
_refine_ls_goodness_of_fit_ref 1.165
_refine_ls_hydrogen_treatment constr
_refine_ls_matrix_type full
_refine_ls_number_parameters 677
_refine_ls_number_reflns 8779
_refine_ls_number_restraints 6
_refine_ls_restrained_S_all 1.164
_refine_ls_R_factor_all 0.0704
_refine_ls_R_factor_gt 0.0659
_refine_ls_shift/su_max 0.001
_refine_ls_shift/su_mean 0.000
_refine_ls_structure_factor_coef Fsqd
_refine_ls_weighting_details 'w=1/[\s^2^(Fo^2^)+(0.0346P)^2^+88.5088P] where P=(Fo^2^+2Fc^2^)/3'
_refine_ls_weighting_scheme calc
_refine_ls_wR_factor_gt 0.1668
_refine_ls_wR_factor_ref 0.1683
_reflns_Friedel_coverage 0.000
_reflns_number_gt 8070
_reflns_number_total 8779
_reflns_threshold_expression 'I > 2\s(I)'
_cod_data_source_file d2ob01006b2.cif
_cod_data_source_block 6
_cod_depositor_comments 'Adding full bibliography for 7158745--7158746.cif.'
_cod_database_code 7158745
_shelx_shelxl_version_number 2018/3
_shelx_space_group_comment
;
The symmetry employed for this shelxl refinement is uniquely defined
by the following loop, which should always be used as a source of
symmetry information in preference to the above space-group names.
They are only intended as comments.
;
_shelx_estimated_absorpt_t_max 0.868
_shelx_estimated_absorpt_t_min 0.811
_olex2_refinement_description
;
1. Others
 Fixed Sof: H47A(0.6) H47B(0.6) H47C(0.4) H47D(0.4) H44A(0.7) H44B(0.7)
 H44C(0.3) H44D(0.3) C46(0.6) H46A(0.6) H46B(0.6) C45(0.7) H45A(0.7) H45B(0.7)
 C52(0.7) H52A(0.7) H52B(0.7) H54A(0.7) H54B(0.7) H54C(0.3) H54D(0.3) C53(0.7)
 H53A(0.7) H53B(0.7) C46A(0.4) H46C(0.4) H46D(0.4) C45A(0.3) H45C(0.3)
 H45D(0.3) C52A(0.3) H52C(0.3) H52D(0.3) C53A(0.3) H53C(0.3) H53D(0.3)
 Fixed Uiso: H3(0.033) H2(0.029) H9(0.033) H21(0.036) H17(0.033) H1(0.028)
 H5(0.032) H24(0.036) H23(0.032) H27(0.034) H29(0.032) H20(0.037) H12(0.043)
 H15(0.037) H8(0.039) H19(0.04) H35(0.035) H30(0.037) H11(0.038) H6(0.041)
 H25(0.043) H33(0.039) H39(0.035) H32(0.045) H7(0.039) H38(0.039) H37(0.041)
 H56A(0.064) H56B(0.064) H49A(0.061) H49B(0.061) H26(0.039) H48A(0.051)
 H48B(0.051) H31(0.038) H36(0.041) H58A(0.067) H58B(0.067) H13(0.048)
 H14(0.045) H59A(0.057) H59B(0.057) H57A(0.061) H57B(0.061) H50A(0.065)
 H50B(0.065) H47A(0.044) H47B(0.044) H47C(0.044) H47D(0.044) H43A(0.049)
 H43B(0.049) H44A(0.041) H44B(0.041) H44C(0.041) H44D(0.041) H42A(0.058)
 H42B(0.058) H41A(0.064) H41B(0.064) H51A(0.067) H51B(0.067) H40A(0.065)
 H40B(0.065) H46A(0.046) H46B(0.046) H18(0.037) H45A(0.038) H45B(0.038)
 H52A(0.079) H52B(0.079) H55A(0.071) H55B(0.071) H54A(0.072) H54B(0.072)
 H54C(0.072) H54D(0.072) H53A(0.093) H53B(0.093) H46C(0.03) H46D(0.03)
 H45C(0.036) H45D(0.036) H52C(0.073) H52D(0.073) H53C(0.099) H53D(0.099)
 Fixed X: H3(0.242486) H2(0.373149) H9(0.575089) H21(0.41244) H17(0.552807)
 H1(0.450806) H5(0.485568) H24(0.241672) H23(0.331465) H27(0.16731)
 H29(0.288116) H20(0.510645) H12(0.294161) H15(0.287185) H8(0.682489)
 H19(0.631342) H35(0.329604) H30(0.227757) H11(0.351705) H6(0.597872)
 H25(0.117521) H33(0.146603) H39(0.285235) H32(0.089042) H7(0.695453)
 H38(0.313901) H37(0.35189) H56A(0.018317) H56B(0.079804) H49A(0.250795)
 H49B(0.238878) H26(0.081539) H48A(0.136808) H48B(0.160216) H31(0.126924)
 H36(0.355413) H58A(0.000976) H58B(0.084949) H13(0.23002) H14(0.225877)
 H59A(0.138935) H59B(0.056057) H57A(-0.039866) H57B(0.039043) H50A(0.187971)
 H50B(0.160298) H47A(0.476722) H47B(0.388086) H47C(0.395242) H47D(0.440483)
 H43A(0.198207) H43B(0.129511) H44A(0.43919) H44B(0.50906) H44C(0.441963)
 H44D(0.521434) H42A(0.05166) H42B(0.12409) H41A(0.028746) H41B(0.046607)
 H51A(0.074245) H51B(0.040044) H40A(0.135618) H40B(0.175408) H46A(0.440798)
 H46B(0.518638) H18(0.651559) H45A(0.538793) H45B(0.583522) H52A(-0.13652)
 H52B(-0.106245) H55A(0.033823) H55B(0.068806) H54A(-0.030121) H54B(-0.034479)
 H54C(-0.049013) H54D(-0.016755) H53A(-0.153651) H53B(-0.151414) H46C(0.563886)
 H46D(0.518168) H45C(0.561076) H45D(0.468032) H52C(-0.150473) H52D(-0.113844)
 H53C(-0.139495) H53D(-0.168508)
 Fixed Y: H3(0.934081) H2(1.093702) H9(0.945246) H21(0.988261) H17(0.908992)
 H1(0.711502) H5(0.684217) H24(1.360716) H23(1.23653) H27(1.113019)
 H29(1.185752) H20(0.931756) H12(0.493232) H15(0.812918) H8(0.916518)
 H19(0.865205) H35(0.828258) H30(1.325324) H11(0.603849) H6(0.654154)
 H25(1.366836) H33(1.039375) H39(0.692819) H32(1.182316) H7(0.769961)
 H38(0.548571) H37(0.544113) H56A(0.952285) H56B(0.959825) H49A(1.047306)
 H49B(1.087819) H26(1.245611) H48A(1.119205) H48B(1.193706) H31(1.324118)
 H36(0.683891) H58A(0.714274) H58B(0.708014) H13(0.542395) H14(0.704211)
 H59A(0.760264) H59B(0.81393) H57A(0.838106) H57B(0.82388) H50A(0.941457)
 H50B(0.929103) H47A(1.005487) H47B(1.053489) H47C(1.092653) H47D(0.992317)
 H43A(0.933857) H43B(0.992147) H44A(1.172455) H44B(1.096495) H44C(1.166664)
 H44D(1.098426) H42A(0.873908) H42B(0.797275) H41A(0.874511) H41B(0.764111)
 H51A(1.006663) H51B(0.966289) H40A(0.854989) H40B(0.773897) H46A(1.207436)
 H46B(1.157916) H18(0.853457) H45A(1.237489) H45B(1.137479) H52A(1.061334)
 H52B(1.155243) H55A(1.129636) H55B(1.025691) H54A(0.955123) H54B(1.056552)
 H54C(1.069565) H54D(0.964949) H53A(1.085816) H53B(0.982452) H46C(1.060871)
 H46D(1.127169) H45C(1.208619) H45D(1.225129) H52C(1.063816) H52D(0.960306)
 H53C(0.934298) H53D(1.041823)
 Fixed Z: H3(0.914231) H2(0.653338) H9(0.883277) H21(0.594955) H17(0.761959)
 H1(0.789907) H5(0.896823) H24(0.616268) H23(0.6504) H27(0.724877)
 H29(0.824939) H20(0.552164) H12(0.678016) H15(0.627732) H8(0.96703)
 H19(0.613453) H35(0.978246) H30(0.841587) H11(0.75299) H6(0.980722)
 H25(0.639216) H33(0.90821) H39(0.816105) H32(0.926979) H7(1.017349)
 H38(0.867544) H37(0.972835) H56A(0.940629) H56B(1.008355) H49A(0.560067)
 H49B(0.492136) H26(0.694954) H48A(0.568948) H48B(0.523549) H31(0.89283)
 H36(1.029402) H58A(0.934311) H58B(0.988806) H13(0.577275) H14(0.55349)
 H59A(0.913641) H59B(0.877492) H57A(0.978354) H57B(1.036359) H50A(0.465458)
 H50B(0.526611) H47A(0.937949) H47B(0.926232) H47C(0.924487) H47D(0.933024)
 H43A(0.634073) H43B(0.654348) H44A(0.807216) H44B(0.80786) H44C(0.800648)
 H44D(0.818829) H42A(0.599317) H42B(0.620581) H41A(0.693993) H41B(0.685637)
 H51A(0.417131) H51B(0.470576) H40A(0.777539) H40B(0.745945) H46A(0.928376)
 H46B(0.975323) H18(0.718615) H45A(0.880815) H45B(0.901531) H52A(0.653643)
 H52B(0.692977) H55A(0.772645) H55B(0.767391) H54A(0.798998) H54B(0.830228)
 H54C(0.820988) H54D(0.813114) H53A(0.762734) H53B(0.733729) H46C(0.948602)
 H46D(0.98647) H45C(0.904616) H45D(0.904366) H52C(0.666967) H52D(0.666552)
 H53C(0.74004) H53D(0.743793)
;
_olex2_submission_special_instructions 'No special instructions were received'

loop_
_space_group_symop_operation_xyz
'x, y, z'
'-x, y+1/2, -z+1/2'
'-x, -y, -z'
'x, -y-1/2, z-1/2'

loop_
_atom_site_label
_atom_site_type_symbol
_atom_site_fract_x
_atom_site_fract_y
_atom_site_fract_z
_atom_site_U_iso_or_equiv
_atom_site_adp_type
_atom_site_occupancy
_atom_site_site_symmetry_order
_atom_site_calc_flag
_atom_site_refinement_flags_posn
_atom_site_refinement_flags_adp
_atom_site_refinement_flags_occupancy
_atom_site_disorder_assembly
_atom_site_disorder_group
Dy1 Dy 0.33670(2) 0.94492(3) 0.78251(2) 0.02055(17) Uani 1 1 d . . . . .
O2 O 0.4283(3) 1.0513(4) 0.8515(3) 0.0281(13) Uani 1 1 d . . . . .
N5 N 0.2562(4) 1.0142(5) 0.8462(3) 0.0221(14) Uani 1 1 d . . . . .
N1 N 0.4529(4) 0.8391(5) 0.8288(3) 0.0235(15) Uani 1 1 d . . . . .
N3 N 0.4157(4) 0.9883(5) 0.7119(3) 0.0235(15) Uani 1 1 d . . . . .
N6 N 0.2900(4) 0.8612(5) 0.8587(3) 0.0260(15) Uani 1 1 d . . . . .
N4 N 0.3080(4) 1.0825(5) 0.7128(3) 0.0240(15) Uani 1 1 d . . . . .
O1 O 0.1968(4) 0.9065(4) 0.7205(3) 0.0307(14) Uani 1 1 d . . . . .
N2 N 0.3583(4) 0.7906(5) 0.7424(3) 0.0255(15) Uani 1 1 d . . . . .
C3 C 0.2602(5) 0.9360(6) 0.8785(4) 0.0278(19) Uani 1 1 d . . . . .
H3 H 0.242486 0.934081 0.914231 0.033 Uiso 1 1 calc R U . . .
C2 C 0.3666(5) 1.0599(6) 0.6875(4) 0.0243(17) Uani 1 1 d . . . . .
H2 H 0.373149 1.093702 0.653338 0.029 Uiso 1 1 calc R U . . .
C16 C 0.4725(5) 0.9557(6) 0.6829(4) 0.0252(18) Uani 1 1 d . . . . .
O5 O 0.1235(4) 0.8854(5) 0.9511(3) 0.0422(17) Uani 1 1 d . . . . .
C9 C 0.5792(5) 0.8855(6) 0.9028(4) 0.0272(18) Uani 1 1 d . . . . .
H9 H 0.575089 0.945246 0.883277 0.033 Uiso 1 1 calc R U . . .
C21 C 0.4611(5) 0.9611(6) 0.6205(4) 0.030(2) Uani 1 1 d . . . . .
H21 H 0.412440 0.988261 0.594955 0.036 Uiso 1 1 calc R U . . .
C17 C 0.5442(5) 0.9143(6) 0.7192(4) 0.0276(19) Uani 1 1 d . . . . .
H17 H 0.552807 0.908992 0.761959 0.033 Uiso 1 1 calc R U . . .
C1 C 0.4245(5) 0.7711(6) 0.7872(4) 0.0234(17) Uani 1 1 d . . . . .
H1 H 0.450806 0.711502 0.789907 0.028 Uiso 1 1 calc R U . . .
C10 C 0.3257(5) 0.7209(6) 0.6983(4) 0.0274(18) Uani 1 1 d . . . . .
C28 C 0.2223(5) 1.0965(6) 0.8629(4) 0.0250(18) Uani 1 1 d . . . . .
C5 C 0.5263(5) 0.7313(6) 0.9104(4) 0.0271(18) Uani 1 1 d . . . . .
H5 H 0.485568 0.684217 0.896823 0.032 Uiso 1 1 calc R U . . .
C22 C 0.2587(5) 1.1607(6) 0.6910(4) 0.0243(17) Uani 1 1 d . . . . .
C34 C 0.3043(5) 0.7763(6) 0.8924(4) 0.0258(18) Uani 1 1 d . . . . .
C24 C 0.2273(5) 1.3111(6) 0.6392(4) 0.0302(19) Uani 1 1 d . . . . .
H24 H 0.241672 1.360716 0.616268 0.036 Uiso 1 1 calc R U . . .
C4 C 0.5191(5) 0.8176(6) 0.8792(4) 0.0248(18) Uani 1 1 d . . . . .
C23 C 0.2802(5) 1.2367(6) 0.6587(4) 0.0265(18) Uani 1 1 d . . . . .
H23 H 0.331465 1.236530 0.650400 0.032 Uiso 1 1 calc R U . . .
C27 C 0.1834(5) 1.1637(6) 0.7037(4) 0.0280(18) Uani 1 1 d . . . . .
H27 H 0.167310 1.113019 0.724877 0.034 Uiso 1 1 calc R U . . .
C29 C 0.2465(5) 1.1841(6) 0.8448(4) 0.0268(18) Uani 1 1 d . . . . .
H29 H 0.288116 1.185752 0.824939 0.032 Uiso 1 1 calc R U . . .
C20 C 0.5195(5) 0.9275(6) 0.5950(4) 0.031(2) Uani 1 1 d . . . . .
H20 H 0.510645 0.931756 0.552164 0.037 Uiso 1 1 calc R U . . .
C12 C 0.2922(6) 0.5584(7) 0.6679(5) 0.036(2) Uani 1 1 d . . . . .
H12 H 0.294161 0.493232 0.678016 0.043 Uiso 1 1 calc R U . . .
C15 C 0.2880(5) 0.7479(7) 0.6383(4) 0.031(2) Uani 1 1 d . . . . .
H15 H 0.287185 0.812918 0.627732 0.037 Uiso 1 1 calc R U . . .
C8 C 0.6427(5) 0.8688(7) 0.9524(4) 0.032(2) Uani 1 1 d . . . . .
H8 H 0.682489 0.916518 0.967030 0.039 Uiso 1 1 calc R U . . .
C19 C 0.5910(5) 0.8876(6) 0.6312(5) 0.033(2) Uani 1 1 d . . . . .
H19 H 0.631342 0.865205 0.613453 0.040 Uiso 1 1 calc R U . . .
C35 C 0.3259(5) 0.7715(6) 0.9554(4) 0.0291(19) Uani 1 1 d . . . . .
H35 H 0.329604 0.828258 0.978246 0.035 Uiso 1 1 calc R U . . .
C30 C 0.2113(5) 1.2673(6) 0.8552(4) 0.031(2) Uani 1 1 d . . . . .
H30 H 0.227757 1.325324 0.841587 0.037 Uiso 1 1 calc R U . . .
C11 C 0.3268(6) 0.6243(6) 0.7123(4) 0.032(2) Uani 1 1 d . . . . .
H11 H 0.351705 0.603849 0.752990 0.038 Uiso 1 1 calc R U . . .
C6 C 0.5927(5) 0.7138(7) 0.9610(4) 0.034(2) Uani 1 1 d . . . . .
H6 H 0.597872 0.654154 0.980722 0.041 Uiso 1 1 calc R U . . .
C25 C 0.1532(6) 1.3147(7) 0.6525(5) 0.035(2) Uani 1 1 d . . . . .
H25 H 0.117521 1.366836 0.639216 0.043 Uiso 1 1 calc R U . . .
C33 C 0.1634(5) 1.0971(7) 0.8943(4) 0.032(2) Uani 1 1 d . . . . .
H33 H 0.146603 1.039375 0.908210 0.039 Uiso 1 1 calc R U . . .
C39 C 0.3000(5) 0.6914(6) 0.8594(4) 0.0292(19) Uani 1 1 d . . . . .
H39 H 0.285235 0.692819 0.816105 0.035 Uiso 1 1 calc R U . . .
C32 C 0.1289(5) 1.1827(7) 0.9054(5) 0.038(2) Uani 1 1 d . . . . .
H32 H 0.089042 1.182316 0.926979 0.045 Uiso 1 1 calc R U . . .
C7 C 0.6506(5) 0.7817(7) 0.9825(4) 0.033(2) Uani 1 1 d . . . . .
H7 H 0.695453 0.769961 1.017349 0.039 Uiso 1 1 calc R U . . .
C38 C 0.3172(5) 0.6056(6) 0.8901(4) 0.033(2) Uani 1 1 d . . . . .
H38 H 0.313901 0.548571 0.867544 0.039 Uiso 1 1 calc R U . . .
C37 C 0.3389(5) 0.6029(7) 0.9523(4) 0.035(2) Uani 1 1 d . . . . .
H37 H 0.351890 0.544113 0.972835 0.041 Uiso 1 1 calc R U . . .
C56 C 0.0588(7) 0.9172(8) 0.9730(6) 0.053(3) Uani 1 1 d . . . . .
H56A H 0.018317 0.952285 0.940629 0.064 Uiso 1 1 calc R U . . .
H56B H 0.079804 0.959825 1.008355 0.064 Uiso 1 1 calc R U . . .
C49 C 0.2104(7) 1.0611(8) 0.5204(6) 0.051(3) Uani 1 1 d . . . . .
H49A H 0.250795 1.047306 0.560067 0.061 Uiso 1 1 calc R U . . .
H49B H 0.238878 1.087819 0.492136 0.061 Uiso 1 1 calc R U . . .
C26 C 0.1317(5) 1.2425(7) 0.6850(4) 0.033(2) Uani 1 1 d . . . . .
H26 H 0.081539 1.245611 0.694954 0.039 Uiso 1 1 calc R U . . .
C48 C 0.1451(6) 1.1272(8) 0.5281(5) 0.042(2) Uani 1 1 d . . . . .
H48A H 0.136808 1.119205 0.568948 0.051 Uiso 1 1 calc R U . . .
H48B H 0.160216 1.193706 0.523549 0.051 Uiso 1 1 calc R U . . .
C31 C 0.1516(5) 1.2668(7) 0.8858(4) 0.032(2) Uani 1 1 d . . . . .
H31 H 0.126924 1.324118 0.892830 0.038 Uiso 1 1 calc R U . . .
C36 C 0.3422(6) 0.6860(7) 0.9861(4) 0.034(2) Uani 1 1 d . . . . .
H36 H 0.355413 0.683891 1.029402 0.041 Uiso 1 1 calc R U . . .
C58 C 0.0481(7) 0.7509(8) 0.9591(6) 0.056(3) Uani 1 1 d . . . . .
H58A H 0.000976 0.714274 0.934311 0.067 Uiso 1 1 calc R U . . .
H58B H 0.084949 0.708014 0.988806 0.067 Uiso 1 1 calc R U . . .
C13 C 0.2541(6) 0.5875(7) 0.6079(5) 0.040(2) Uani 1 1 d . . . . .
H13 H 0.230020 0.542395 0.577275 0.048 Uiso 1 1 calc R U . . .
C14 C 0.2521(6) 0.6834(7) 0.5939(4) 0.037(2) Uani 1 1 d . . . . .
H14 H 0.225877 0.704211 0.553490 0.045 Uiso 1 1 calc R U . . .
C59 C 0.0935(6) 0.7999(8) 0.9184(6) 0.047(3) Uani 1 1 d . . . . .
H59A H 0.138935 0.760264 0.913641 0.057 Uiso 1 1 calc R U . . .
H59B H 0.056057 0.813930 0.877492 0.057 Uiso 1 1 calc R U . . .
C57 C 0.0203(6) 0.8325(9) 0.9915(5) 0.051(3) Uani 1 1 d . . . . .
H57A H -0.039866 0.838106 0.978354 0.061 Uiso 1 1 calc R U . . .
H57B H 0.039043 0.823880 1.036359 0.061 Uiso 1 1 calc R U . . .
C50 C 0.1627(7) 0.9738(8) 0.4939(6) 0.054(3) Uani 1 1 d . . . . .
H50A H 0.187971 0.941457 0.465458 0.065 Uiso 1 1 calc R U . . .
H50B H 0.160298 0.929103 0.526611 0.065 Uiso 1 1 calc R U . . .
O3 O 0.0727(4) 1.1021(5) 0.4811(3) 0.0426(17) Uani 1 1 d . . . . .
C47 C 0.4406(6) 1.0568(7) 0.9162(4) 0.036(2) Uani 1 1 d . . . . .
H47A H 0.476722 1.005487 0.937949 0.044 Uiso 0.6 1 calc R U P A 1
H47B H 0.388086 1.053489 0.926232 0.044 Uiso 0.6 1 calc R U P A 1
H47C H 0.395242 1.092653 0.924487 0.044 Uiso 0.4 1 calc R U P B 2
H47D H 0.440483 0.992317 0.933024 0.044 Uiso 0.4 1 calc R U P B 2
C43 C 0.1577(6) 0.9305(7) 0.6574(5) 0.041(2) Uani 1 1 d . . . . .
H43A H 0.198207 0.933857 0.634073 0.049 Uiso 1 1 calc R U . . .
H43B H 0.129511 0.992147 0.654348 0.049 Uiso 1 1 calc R U . . .
C44 C 0.4760(5) 1.1247(7) 0.8325(5) 0.034(2) Uani 1 1 d . . . . .
H44A H 0.439190 1.172455 0.807216 0.041 Uiso 0.7 1 calc R U P C 1
H44B H 0.509060 1.096495 0.807860 0.041 Uiso 0.7 1 calc R U P C 1
H44C H 0.441963 1.166664 0.800648 0.041 Uiso 0.3 1 calc R U P D 2
H44D H 0.521434 1.098426 0.818829 0.041 Uiso 0.3 1 calc R U P D 2
C42 C 0.0977(6) 0.8522(8) 0.6338(5) 0.048(3) Uani 1 1 d . . . . .
H42A H 0.051660 0.873908 0.599317 0.058 Uiso 1 1 calc R U . . .
H42B H 0.124090 0.797275 0.620581 0.058 Uiso 1 1 calc R U . . .
C41 C 0.0698(7) 0.8286(9) 0.6887(5) 0.054(3) Uani 1 1 d . . . . .
H41A H 0.028746 0.874511 0.693993 0.064 Uiso 1 1 calc R U . . .
H41B H 0.046607 0.764111 0.685637 0.064 Uiso 1 1 calc R U . . .
C51 C 0.0818(7) 1.0077(8) 0.4617(6) 0.056(3) Uani 1 1 d . . . . .
H51A H 0.074245 1.006663 0.417131 0.067 Uiso 1 1 calc R U . . .
H51B H 0.040044 0.966289 0.470576 0.067 Uiso 1 1 calc R U . . .
C40 C 0.1470(6) 0.8356(8) 0.7392(6) 0.054(3) Uani 1 1 d . . . . .
H40A H 0.135618 0.854989 0.777539 0.065 Uiso 1 1 calc R U . . .
H40B H 0.175408 0.773897 0.745945 0.065 Uiso 1 1 calc R U . . .
C46 C 0.4823(11) 1.1571(14) 0.9329(8) 0.039(4) Uani 0.6 1 d . . P E 1
H46A H 0.440798 1.207436 0.928376 0.046 Uiso 0.6 1 calc R U P E 1
H46B H 0.518638 1.157916 0.975323 0.046 Uiso 0.6 1 calc R U P E 1
C18 C 0.6029(5) 0.8810(6) 0.6934(4) 0.030(2) Uani 1 1 d . . . . .
H18 H 0.651559 0.853457 0.718615 0.037 Uiso 1 1 calc R U . . .
C45 C 0.5301(11) 1.1698(16) 0.8878(10) 0.032(4) Uani 0.7 1 d . U P E 1
H45A H 0.538793 1.237489 0.880815 0.038 Uiso 0.7 1 calc R U P E 1
H45B H 0.583522 1.137479 0.901531 0.038 Uiso 0.7 1 calc R U P E 1
O4 O -0.0209(5) 1.0638(8) 0.6960(4) 0.077(3) Uani 1 1 d . . . . .
C52 C -0.0996(12) 1.0858(19) 0.6923(8) 0.066(6) Uani 0.7 1 d . . P F 1
H52A H -0.136520 1.061334 0.653643 0.079 Uiso 0.7 1 calc R U P F 1
H52B H -0.106245 1.155243 0.692977 0.079 Uiso 0.7 1 calc R U P F 1
C55 C 0.0185(7) 1.0643(10) 0.7585(5) 0.059(3) Uani 1 1 d . . . . .
H55A H 0.033823 1.129636 0.772645 0.071 Uiso 1 1 calc R U . . .
H55B H 0.068806 1.025691 0.767391 0.071 Uiso 1 1 calc R U . . .
C54 C -0.0395(7) 1.0236(10) 0.7912(6) 0.060(3) Uani 1 1 d . . . . .
H54A H -0.030121 0.955123 0.798998 0.072 Uiso 0.7 1 calc R U P G 1
H54B H -0.034479 1.056552 0.830228 0.072 Uiso 0.7 1 calc R U P G 1
H54C H -0.049013 1.069565 0.820988 0.072 Uiso 0.3 1 calc R U P H 2
H54D H -0.016755 0.964949 0.813114 0.072 Uiso 0.3 1 calc R U P H 2
C53 C -0.121(2) 1.042(3) 0.746(2) 0.078(13) Uani 0.7 1 d . . P F 1
H53A H -0.153651 1.085816 0.762734 0.093 Uiso 0.7 1 calc R U P F 1
H53B H -0.151414 0.982452 0.733729 0.093 Uiso 0.7 1 calc R U P F 1
C46A C 0.5163(12) 1.1022(15) 0.9457(11) 0.025(5) Uani 0.4 1 d . . P E 2
H46C H 0.563886 1.060871 0.948602 0.030 Uiso 0.4 1 calc R U P E 2
H46D H 0.518168 1.127169 0.986470 0.030 Uiso 0.4 1 calc R U P E 2
C45A C 0.508(3) 1.177(4) 0.900(2) 0.030(7) Uani 0.3 1 d . U P E 2
H45C H 0.561076 1.208619 0.904616 0.036 Uiso 0.3 1 calc R U P E 2
H45D H 0.468032 1.225129 0.904366 0.036 Uiso 0.3 1 calc R U P E 2
C52A C -0.108(3) 1.019(4) 0.691(2) 0.061(13) Uani 0.3 1 d . . P F 2
H52C H -0.150473 1.063816 0.666967 0.073 Uiso 0.3 1 calc R U P F 2
H52D H -0.113844 0.960306 0.666552 0.073 Uiso 0.3 1 calc R U P F 2
C53A C -0.124(5) 1.001(8) 0.739(3) 0.08(3) Uani 0.3 1 d . . P F 2
H53C H -0.139495 0.934298 0.740040 0.099 Uiso 0.3 1 calc R U P F 2
H53D H -0.168508 1.041823 0.743793 0.099 Uiso 0.3 1 calc R U P F 2

loop_
_atom_site_aniso_label
_atom_site_aniso_U_11
_atom_site_aniso_U_22
_atom_site_aniso_U_33
_atom_site_aniso_U_23
_atom_site_aniso_U_13
_atom_site_aniso_U_12
Dy1 0.0219(2) 0.0230(2) 0.0164(3) 0.00073(15) 0.00500(14) 0.00040(15)
O2 0.031(3) 0.037(3) 0.018(3) -0.007(3) 0.008(2) -0.006(3)
N5 0.026(3) 0.027(4) 0.013(4) 0.005(3) 0.006(3) -0.001(3)
N1 0.022(3) 0.028(4) 0.020(4) -0.004(3) 0.006(3) -0.002(3)
N3 0.027(3) 0.023(3) 0.025(4) 0.003(3) 0.015(3) 0.003(3)
N6 0.026(4) 0.029(4) 0.024(4) 0.001(3) 0.009(3) 0.003(3)
N4 0.028(4) 0.024(3) 0.022(4) 0.004(3) 0.009(3) 0.002(3)
O1 0.029(3) 0.033(3) 0.026(4) 0.006(3) 0.002(2) -0.005(3)
N2 0.027(4) 0.028(4) 0.020(4) -0.004(3) 0.004(3) 0.000(3)
C3 0.019(4) 0.030(4) 0.033(5) 0.005(4) 0.006(3) -0.002(3)
C2 0.030(4) 0.025(4) 0.016(5) 0.006(3) 0.004(3) 0.001(3)
C16 0.029(4) 0.024(4) 0.024(5) 0.000(3) 0.010(3) -0.001(3)
O5 0.043(4) 0.044(4) 0.044(5) -0.002(3) 0.020(3) -0.004(3)
C9 0.029(4) 0.029(4) 0.025(5) -0.002(4) 0.010(3) 0.001(3)
C21 0.029(4) 0.033(5) 0.027(6) -0.002(4) 0.005(4) 0.001(4)
C17 0.025(4) 0.029(4) 0.031(6) -0.001(4) 0.010(4) 0.000(3)
C1 0.026(4) 0.025(4) 0.019(5) 0.003(3) 0.007(3) 0.002(3)
C10 0.028(4) 0.031(4) 0.025(5) -0.003(4) 0.010(3) 0.002(3)
C28 0.020(4) 0.033(4) 0.020(5) -0.004(3) 0.003(3) 0.006(3)
C5 0.029(4) 0.032(4) 0.021(5) 0.001(3) 0.008(3) 0.000(3)
C22 0.029(4) 0.027(4) 0.014(5) -0.002(3) 0.002(3) 0.003(3)
C34 0.019(4) 0.030(4) 0.028(5) 0.006(4) 0.007(3) -0.001(3)
C24 0.042(5) 0.027(4) 0.022(5) -0.002(3) 0.008(4) 0.001(4)
C4 0.027(4) 0.031(4) 0.017(5) -0.002(3) 0.009(3) 0.003(3)
C23 0.026(4) 0.026(4) 0.029(5) -0.002(3) 0.009(3) -0.001(3)
C27 0.030(4) 0.037(5) 0.018(5) -0.008(4) 0.009(3) 0.000(4)
C29 0.028(4) 0.037(5) 0.016(5) -0.001(3) 0.008(3) 0.004(4)
C20 0.034(5) 0.038(5) 0.019(5) -0.004(4) 0.006(4) 0.003(4)
C12 0.038(5) 0.029(5) 0.036(6) -0.005(4) 0.005(4) -0.008(4)
C15 0.034(5) 0.039(5) 0.019(5) 0.000(4) 0.004(3) 0.006(4)
C8 0.026(4) 0.039(5) 0.032(6) -0.011(4) 0.008(4) -0.007(4)
C19 0.033(5) 0.034(5) 0.036(6) -0.003(4) 0.015(4) 0.000(4)
C35 0.027(4) 0.032(5) 0.026(5) 0.000(4) 0.004(3) -0.002(4)
C30 0.033(5) 0.033(5) 0.022(5) 0.001(4) 0.001(4) 0.001(4)
C11 0.039(5) 0.030(5) 0.027(6) -0.002(4) 0.010(4) 0.000(4)
C6 0.034(5) 0.041(5) 0.026(6) 0.008(4) 0.007(4) 0.007(4)
C25 0.040(5) 0.032(5) 0.032(6) 0.002(4) 0.008(4) 0.014(4)
C33 0.035(5) 0.034(5) 0.028(6) -0.001(4) 0.011(4) -0.001(4)
C39 0.029(4) 0.031(5) 0.027(5) 0.003(4) 0.007(3) 0.000(4)
C32 0.029(5) 0.055(6) 0.032(6) -0.005(4) 0.013(4) 0.011(4)
C7 0.027(4) 0.044(5) 0.022(5) 0.003(4) 0.001(3) 0.007(4)
C38 0.036(5) 0.027(4) 0.034(6) 0.003(4) 0.010(4) 0.001(4)
C37 0.036(5) 0.032(5) 0.033(6) 0.012(4) 0.006(4) -0.002(4)
C56 0.042(6) 0.049(6) 0.073(9) -0.007(6) 0.023(6) 0.007(5)
C49 0.044(6) 0.051(6) 0.053(8) 0.001(5) 0.005(5) 0.006(5)
C26 0.034(5) 0.041(5) 0.024(5) 0.004(4) 0.010(4) 0.013(4)
C48 0.045(6) 0.046(6) 0.031(6) -0.002(4) 0.004(4) -0.001(5)
C31 0.029(4) 0.034(5) 0.030(6) -0.007(4) 0.003(4) 0.007(4)
C36 0.044(5) 0.042(5) 0.013(5) 0.004(4) 0.005(4) -0.001(4)
C58 0.040(6) 0.053(7) 0.068(9) 0.022(6) 0.006(5) -0.010(5)
C13 0.039(5) 0.044(6) 0.034(6) -0.018(4) 0.006(4) -0.002(4)
C14 0.041(5) 0.047(6) 0.020(5) -0.008(4) 0.003(4) 0.005(4)
C59 0.042(6) 0.048(6) 0.056(8) -0.014(5) 0.020(5) -0.006(5)
C57 0.040(6) 0.078(8) 0.039(7) 0.019(6) 0.018(5) 0.011(5)
C50 0.060(7) 0.045(6) 0.052(8) -0.013(5) 0.010(6) 0.005(5)
O3 0.039(4) 0.046(4) 0.037(4) -0.005(3) 0.002(3) -0.004(3)
C47 0.035(5) 0.050(6) 0.024(6) -0.002(4) 0.010(4) 0.004(4)
C43 0.034(5) 0.049(6) 0.028(6) -0.011(4) -0.007(4) 0.004(4)
C44 0.032(5) 0.034(5) 0.040(6) -0.007(4) 0.014(4) -0.012(4)
C42 0.034(5) 0.054(6) 0.049(7) -0.018(5) 0.000(5) 0.006(5)
C41 0.041(6) 0.061(7) 0.050(8) 0.004(6) -0.002(5) -0.016(5)
C51 0.056(7) 0.050(7) 0.066(9) -0.025(6) 0.025(6) -0.011(5)
C40 0.038(6) 0.050(6) 0.065(8) 0.021(6) -0.002(5) -0.014(5)
C46 0.041(9) 0.053(11) 0.026(10) -0.023(8) 0.016(8) -0.020(9)
C18 0.027(4) 0.031(5) 0.032(6) -0.002(4) 0.006(4) 0.003(4)
C45 0.030(11) 0.040(8) 0.029(11) -0.009(6) 0.013(6) -0.007(8)
O4 0.059(5) 0.113(8) 0.055(6) -0.003(6) 0.012(4) -0.006(5)
C52 0.065(12) 0.099(17) 0.031(11) -0.005(11) 0.011(8) 0.043(13)
C55 0.056(7) 0.084(9) 0.034(7) -0.001(6) 0.009(5) -0.015(6)
C54 0.064(8) 0.070(8) 0.043(8) 0.013(6) 0.009(6) -0.016(6)
C53 0.036(12) 0.080(19) 0.12(3) 0.030(18) 0.032(14) 0.003(12)
C46A 0.020(10) 0.020(10) 0.033(14) 0.001(9) 0.002(8) 0.013(9)
C45A 0.027(15) 0.037(10) 0.027(14) -0.008(11) 0.012(11) -0.009(12)
C52A 0.04(2) 0.06(3) 0.08(4) -0.02(3) 0.01(2) 0.01(2)
C53A 0.05(3) 0.18(10) 0.02(3) 0.04(4) 0.00(2) 0.01(5)

loop_
_atom_type_symbol
_atom_type_description
_atom_type_scat_dispersion_real
_atom_type_scat_dispersion_imag
_atom_type_scat_source
C C 0.0033 0.0016 'International Tables Vol C Tables 4.2.6.8 and 6.1.1.4'
H H 0.0000 0.0000 'International Tables Vol C Tables 4.2.6.8 and 6.1.1.4'
Dy Dy -0.1892 4.4098 'International Tables Vol C Tables 4.2.6.8 and 6.1.1.4'
N N 0.0061 0.0033 'International Tables Vol C Tables 4.2.6.8 and 6.1.1.4'
O O 0.0106 0.0060 'International Tables Vol C Tables 4.2.6.8 and 6.1.1.4'

loop_
_citation_id
_citation_doi
_citation_year
1 10.1016/j.ica.2022.120997 2022

loop_
_geom_angle_atom_site_label_1
_geom_angle_atom_site_label_2
_geom_angle_atom_site_label_3
_geom_angle
_geom_angle_site_symmetry_1
_geom_angle_site_symmetry_3
_geom_angle_publ_flag
O2 Dy1 N5 74.6(2) . . ?
O2 Dy1 N1 78.8(2) . . ?
O2 Dy1 N3 84.1(2) . . ?
O2 Dy1 N6 97.0(2) . . ?
O2 Dy1 N4 84.3(2) . . ?
O2 Dy1 O1 148.9(2) . . ?
O2 Dy1 N2 131.8(2) . . ?
N1 Dy1 N5 120.2(2) . . ?
N1 Dy1 N4 137.7(2) . . ?
N3 Dy1 N5 142.2(2) . . ?
N3 Dy1 N1 84.6(2) . . ?
N3 Dy1 N4 55.0(2) . . ?
N3 Dy1 O1 107.6(2) . . ?
N6 Dy1 N5 54.3(2) . . ?
N6 Dy1 N1 77.7(2) . . ?
N6 Dy1 N3 161.7(2) . . ?
N6 Dy1 N4 143.3(2) . . ?
N6 Dy1 O1 80.8(2) . . ?
N6 Dy1 N2 87.1(2) . . ?
N4 Dy1 N5 91.5(2) . . ?
O1 Dy1 N5 79.2(2) . . ?
O1 Dy1 N1 129.9(2) . . ?
O1 Dy1 N4 79.8(2) . . ?
N2 Dy1 N5 138.2(2) . . ?
N2 Dy1 N1 55.1(2) . . ?
N2 Dy1 N3 78.8(2) . . ?
N2 Dy1 N4 119.1(2) . . ?
N2 Dy1 O1 79.3(2) . . ?
C47 O2 Dy1 125.7(5) . . ?
C47 O2 C44 109.8(7) . . ?
C44 O2 Dy1 124.3(5) . . ?
C3 N5 Dy1 92.8(5) . . ?
C3 N5 C28 120.3(7) . . ?
C28 N5 Dy1 146.3(5) . . ?
C1 N1 Dy1 92.7(5) . . ?
C1 N1 C4 118.0(7) . . ?
C4 N1 Dy1 147.9(5) . . ?
C2 N3 Dy1 93.7(5) . . ?
C2 N3 C16 119.5(7) . . ?
C16 N3 Dy1 144.4(5) . . ?
C3 N6 Dy1 95.5(5) . . ?
C3 N6 C34 121.4(8) . . ?
C34 N6 Dy1 140.2(5) . . ?
C2 N4 Dy1 93.2(5) . . ?
C2 N4 C22 119.3(7) . . ?
C22 N4 Dy1 147.4(6) . . ?
C43 O1 Dy1 128.0(5) . . ?
C43 O1 C40 108.2(7) . . ?
C40 O1 Dy1 122.4(5) . . ?
C1 N2 Dy1 94.9(5) . . ?
C1 N2 C10 119.0(7) . . ?
C10 N2 Dy1 145.7(5) . . ?
N5 C3 H3 121.8 . . ?
N6 C3 N5 116.5(8) . . ?
N6 C3 H3 121.8 . . ?
N3 C2 H2 121.2 . . ?
N4 C2 N3 117.6(8) . . ?
N4 C2 H2 121.2 . . ?
C21 C16 N3 123.8(8) . . ?
C21 C16 C17 118.4(8) . . ?
C17 C16 N3 117.8(8) . . ?
C56 O5 C59 104.7(8) . . ?
C4 C9 H9 119.0 . . ?
C8 C9 H9 119.0 . . ?
C8 C9 C4 122.1(8) . . ?
C16 C21 H21 119.6 . . ?
C20 C21 C16 120.7(8) . . ?
C20 C21 H21 119.6 . . ?
C16 C17 H17 119.6 . . ?
C18 C17 C16 120.7(9) . . ?
C18 C17 H17 119.6 . . ?
N1 C1 H1 121.5 . . ?
N2 C1 N1 117.1(7) . . ?
N2 C1 H1 121.5 . . ?
C15 C10 N2 119.4(8) . . ?
C15 C10 C11 117.7(8) . . ?
C11 C10 N2 122.9(8) . . ?
N5 C28 C29 118.3(7) . . ?
C33 C28 N5 124.1(8) . . ?
C33 C28 C29 117.6(8) . . ?
C4 C5 H5 119.7 . . ?
C6 C5 H5 119.7 . . ?
C6 C5 C4 120.6(8) . . ?
N4 C22 C23 124.7(7) . . ?
N4 C22 C27 116.6(8) . . ?
C27 C22 C23 118.6(8) . . ?
C35 C34 N6 124.3(8) . . ?
C35 C34 C39 118.2(8) . . ?
C39 C34 N6 117.3(8) . . ?
C23 C24 H24 119.5 . . ?
C23 C24 C25 121.0(9) . . ?
C25 C24 H24 119.5 . . ?
N1 C4 C9 120.1(8) . . ?
N1 C4 C5 122.8(8) . . ?
C9 C4 C5 117.0(8) . . ?
C22 C23 H23 119.8 . . ?
C24 C23 C22 120.4(8) . . ?
C24 C23 H23 119.8 . . ?
C22 C27 H27 120.1 . . ?
C22 C27 C26 119.7(9) . . ?
C26 C27 H27 120.1 . . ?
C28 C29 H29 119.2 . . ?
C30 C29 C28 121.6(8) . . ?
C30 C29 H29 119.2 . . ?
C21 C20 H20 119.6 . . ?
C21 C20 C19 120.9(9) . . ?
C19 C20 H20 119.6 . . ?
C11 C12 H12 119.9 . . ?
C11 C12 C13 120.2(9) . . ?
C13 C12 H12 119.9 . . ?
C10 C15 H15 119.0 . . ?
C14 C15 C10 121.9(9) . . ?
C14 C15 H15 119.0 . . ?
C9 C8 H8 119.7 . . ?
C9 C8 C7 120.6(8) . . ?
C7 C8 H8 119.7 . . ?
C20 C19 H19 120.5 . . ?
C18 C19 C20 119.1(9) . . ?
C18 C19 H19 120.5 . . ?
C34 C35 H35 119.2 . . ?
C34 C35 C36 121.7(9) . . ?
C36 C35 H35 119.2 . . ?
C29 C30 H30 119.9 . . ?
C29 C30 C31 120.2(9) . . ?
C31 C30 H30 119.9 . . ?
C10 C11 H11 119.5 . . ?
C12 C11 C10 121.0(9) . . ?
C12 C11 H11 119.5 . . ?
C5 C6 H6 119.7 . . ?
C7 C6 C5 120.6(9) . . ?
C7 C6 H6 119.7 . . ?
C24 C25 H25 120.2 . . ?
C26 C25 C24 119.7(8) . . ?
C26 C25 H25 120.2 . . ?
C28 C33 H33 120.0 . . ?
C28 C33 C32 120.1(9) . . ?
C32 C33 H33 120.0 . . ?
C34 C39 H39 119.9 . . ?
C38 C39 C34 120.3(9) . . ?
C38 C39 H39 119.9 . . ?
C33 C32 H32 119.4 . . ?
C31 C32 C33 121.2(9) . . ?
C31 C32 H32 119.4 . . ?
C8 C7 H7 120.5 . . ?
C6 C7 C8 119.0(8) . . ?
C6 C7 H7 120.5 . . ?
C39 C38 H38 119.9 . . ?
C37 C38 C39 120.3(9) . . ?
C37 C38 H38 119.9 . . ?
C38 C37 H37 119.7 . . ?
C38 C37 C36 120.6(9) . . ?
C36 C37 H37 119.7 . . ?
O5 C56 H56A 110.2 . . ?
O5 C56 H56B 110.2 . . ?
O5 C56 C57 107.5(9) . . ?
H56A C56 H56B 108.5 . . ?
C57 C56 H56A 110.2 . . ?
C57 C56 H56B 110.2 . . ?
H49A C49 H49B 109.1 . . ?
C48 C49 H49A 111.2 . . ?
C48 C49 H49B 111.2 . . ?
C48 C49 C50 102.8(9) . . ?
C50 C49 H49A 111.2 . . ?
C50 C49 H49B 111.2 . . ?
C27 C26 H26 119.7 . . ?
C25 C26 C27 120.6(8) . . ?
C25 C26 H26 119.7 . . ?
C49 C48 H48A 110.6 . . ?
C49 C48 H48B 110.6 . . ?
H48A C48 H48B 108.8 . . ?
O3 C48 C49 105.6(8) . . ?
O3 C48 H48A 110.6 . . ?
O3 C48 H48B 110.6 . . ?
C30 C31 H31 120.4 . . ?
C32 C31 C30 119.2(8) . . ?
C32 C31 H31 120.4 . . ?
C35 C36 C37 118.9(9) . . ?
C35 C36 H36 120.6 . . ?
C37 C36 H36 120.6 . . ?
H58A C58 H58B 109.0 . . ?
C59 C58 H58A 111.0 . . ?
C59 C58 H58B 111.0 . . ?
C57 C58 H58A 111.0 . . ?
C57 C58 H58B 111.0 . . ?
C57 C58 C59 103.7(9) . . ?
C12 C13 H13 120.5 . . ?
C14 C13 C12 119.1(9) . . ?
C14 C13 H13 120.5 . . ?
C15 C14 C13 120.1(9) . . ?
C15 C14 H14 120.0 . . ?
C13 C14 H14 120.0 . . ?
O5 C59 C58 103.3(9) . . ?
O5 C59 H59A 111.1 . . ?
O5 C59 H59B 111.1 . . ?
C58 C59 H59A 111.1 . . ?
C58 C59 H59B 111.1 . . ?
H59A C59 H59B 109.1 . . ?
C56 C57 C58 104.3(9) . . ?
C56 C57 H57A 110.9 . . ?
C56 C57 H57B 110.9 . . ?
C58 C57 H57A 110.9 . . ?
C58 C57 H57B 110.9 . . ?
H57A C57 H57B 108.9 . . ?
C49 C50 H50A 110.7 . . ?
C49 C50 H50B 110.7 . . ?
H50A C50 H50B 108.8 . . ?
C51 C50 C49 105.0(9) . . ?
C51 C50 H50A 110.7 . . ?
C51 C50 H50B 110.7 . . ?
C51 O3 C48 108.4(8) . . ?
O2 C47 H47A 111.2 . . ?
O2 C47 H47B 111.2 . . ?
O2 C47 H47C 109.5 . . ?
O2 C47 H47D 109.5 . . ?
O2 C47 C46 102.6(9) . . ?
H47A C47 H47B 109.2 . . ?
H47C C47 H47D 108.1 . . ?
C46 C47 H47A 111.2 . . ?
C46 C47 H47B 111.2 . . ?
C46A C47 O2 110.7(12) . . ?
C46A C47 H47C 109.5 . . ?
C46A C47 H47D 109.5 . . ?
O1 C43 H43A 110.8 . . ?
O1 C43 H43B 110.8 . . ?
O1 C43 C42 104.9(9) . . ?
H43A C43 H43B 108.8 . . ?
C42 C43 H43A 110.8 . . ?
C42 C43 H43B 110.8 . . ?
O2 C44 H44A 110.0 . . ?
O2 C44 H44B 110.0 . . ?
O2 C44 H44C 112.5 . . ?
O2 C44 H44D 112.5 . . ?
O2 C44 C45 108.5(11) . . ?
O2 C44 C45A 96.0(18) . . ?
H44A C44 H44B 108.4 . . ?
H44C C44 H44D 110.1 . . ?
C45 C44 H44A 110.0 . . ?
C45 C44 H44B 110.0 . . ?
C45A C44 H44C 112.5 . . ?
C45A C44 H44D 112.5 . . ?
C43 C42 H42A 111.3 . . ?
C43 C42 H42B 111.3 . . ?
H42A C42 H42B 109.2 . . ?
C41 C42 C43 102.3(9) . . ?
C41 C42 H42A 111.3 . . ?
C41 C42 H42B 111.3 . . ?
C42 C41 H41A 111.4 . . ?
C42 C41 H41B 111.4 . . ?
H41A C41 H41B 109.2 . . ?
C40 C41 C42 102.1(9) . . ?
C40 C41 H41A 111.4 . . ?
C40 C41 H41B 111.4 . . ?
C50 C51 H51A 109.9 . . ?
C50 C51 H51B 109.9 . . ?
O3 C51 C50 109.0(9) . . ?
O3 C51 H51A 109.9 . . ?
O3 C51 H51B 109.9 . . ?
H51A C51 H51B 108.3 . . ?
O1 C40 C41 106.3(9) . . ?
O1 C40 H40A 110.5 . . ?
O1 C40 H40B 110.5 . . ?
C41 C40 H40A 110.5 . . ?
C41 C40 H40B 110.5 . . ?
H40A C40 H40B 108.7 . . ?
C47 C46 H46A 111.0 . . ?
C47 C46 H46B 111.0 . . ?
H46A C46 H46B 109.0 . . ?
C45 C46 C47 103.8(14) . . ?
C45 C46 H46A 111.0 . . ?
C45 C46 H46B 111.0 . . ?
C17 C18 H18 119.8 . . ?
C19 C18 C17 120.3(8) . . ?
C19 C18 H18 119.8 . . ?
C44 C45 C46 101.9(14) . . ?
C44 C45 H45A 111.4 . . ?
C44 C45 H45B 111.4 . . ?
C46 C45 H45A 111.4 . . ?
C46 C45 H45B 111.4 . . ?
H45A C45 H45B 109.3 . . ?
C52 O4 C55 103.9(11) . . ?
C55 O4 C52A 104(2) . . ?
O4 C52 H52A 110.0 . . ?
O4 C52 H52B 110.0 . . ?
O4 C52 C53 109(2) . . ?
H52A C52 H52B 108.3 . . ?
C53 C52 H52A 110.0 . . ?
C53 C52 H52B 110.0 . . ?
O4 C55 H55A 110.1 . . ?
O4 C55 H55B 110.1 . . ?
O4 C55 C54 108.1(10) . . ?
H55A C55 H55B 108.4 . . ?
C54 C55 H55A 110.1 . . ?
C54 C55 H55B 110.1 . . ?
C55 C54 H54A 111.4 . . ?
C55 C54 H54B 111.4 . . ?
C55 C54 H54C 110.5 . . ?
C55 C54 H54D 110.5 . . ?
C55 C54 C53A 106(3) . . ?
H54A C54 H54B 109.3 . . ?
H54C C54 H54D 108.7 . . ?
C53 C54 C55 101.6(19) . . ?
C53 C54 H54A 111.4 . . ?
C53 C54 H54B 111.4 . . ?
C53A C54 H54C 110.5 . . ?
C53A C54 H54D 110.5 . . ?
C52 C53 H53A 110.9 . . ?
C52 C53 H53B 110.9 . . ?
C54 C53 C52 104(3) . . ?
C54 C53 H53A 110.9 . . ?
C54 C53 H53B 110.9 . . ?
H53A C53 H53B 109.0 . . ?
C47 C46A H46C 112.6 . . ?
C47 C46A H46D 112.6 . . ?
C47 C46A C45A 96(2) . . ?
H46C C46A H46D 110.1 . . ?
C45A C46A H46C 112.6 . . ?
C45A C46A H46D 112.6 . . ?
C44 C45A H45C 110.5 . . ?
C44 C45A H45D 110.5 . . ?
C46A C45A C44 106(3) . . ?
C46A C45A H45C 110.5 . . ?
C46A C45A H45D 110.5 . . ?
H45C C45A H45D 108.7 . . ?
O4 C52A H52C 108.1 . . ?
O4 C52A H52D 108.1 . . ?
H52C C52A H52D 107.3 . . ?
C53A C52A O4 117(5) . . ?
C53A C52A H52C 108.1 . . ?
C53A C52A H52D 108.1 . . ?
C54 C53A H53C 110.9 . . ?
C54 C53A H53D 110.9 . . ?
C52A C53A C54 104(6) . . ?
C52A C53A H53C 110.9 . . ?
C52A C53A H53D 110.9 . . ?
H53C C53A H53D 108.9 . . ?

loop_
_geom_bond_atom_site_label_1
_geom_bond_atom_site_label_2
_geom_bond_distance
_geom_bond_site_symmetry_2
_geom_bond_publ_flag
Dy1 O2 2.408(6) . ?
Dy1 N5 2.478(7) . ?
Dy1 N1 2.472(7) . ?
Dy1 N3 2.464(7) . ?
Dy1 N6 2.425(7) . ?
Dy1 N4 2.475(7) . ?
Dy1 O1 2.469(6) . ?
Dy1 N2 2.438(7) . ?
O2 C47 1.437(11) . ?
O2 C44 1.463(10) . ?
N5 C3 1.321(11) . ?
N5 C28 1.402(10) . ?
N1 C1 1.343(11) . ?
N1 C4 1.398(11) . ?
N3 C2 1.333(10) . ?
N3 C16 1.404(10) . ?
N6 C3 1.312(11) . ?
N6 C34 1.410(11) . ?
N4 C2 1.333(11) . ?
N4 C22 1.395(10) . ?
O1 C43 1.446(11) . ?
O1 C40 1.459(12) . ?
N2 C1 1.319(11) . ?
N2 C10 1.407(11) . ?
C3 H3 0.9500 . ?
C2 H2 0.9500 . ?
C16 C21 1.386(13) . ?
C16 C17 1.397(12) . ?
O5 C56 1.414(12) . ?
O5 C59 1.438(12) . ?
C9 H9 0.9500 . ?
C9 C4 1.398(12) . ?
C9 C8 1.348(13) . ?
C21 H21 0.9500 . ?
C21 C20 1.379(13) . ?
C17 H17 0.9500 . ?
C17 C18 1.386(12) . ?
C1 H1 0.9500 . ?
C10 C15 1.393(12) . ?
C10 C11 1.404(13) . ?
C28 C29 1.406(12) . ?
C28 C33 1.398(12) . ?
C5 H5 0.9500 . ?
C5 C4 1.402(12) . ?
C5 C6 1.391(12) . ?
C22 C23 1.412(12) . ?
C22 C27 1.402(12) . ?
C34 C35 1.383(13) . ?
C34 C39 1.409(13) . ?
C24 H24 0.9500 . ?
C24 C23 1.378(12) . ?
C24 C25 1.388(13) . ?
C23 H23 0.9500 . ?
C27 H27 0.9500 . ?
C27 C26 1.412(12) . ?
C29 H29 0.9500 . ?
C29 C30 1.374(12) . ?
C20 H20 0.9500 . ?
C20 C19 1.386(13) . ?
C12 H12 0.9500 . ?
C12 C11 1.381(13) . ?
C12 C13 1.400(14) . ?
C15 H15 0.9500 . ?
C15 C14 1.373(13) . ?
C8 H8 0.9500 . ?
C8 C7 1.399(13) . ?
C19 H19 0.9500 . ?
C19 C18 1.381(14) . ?
C35 H35 0.9500 . ?
C35 C36 1.387(13) . ?
C30 H30 0.9500 . ?
C30 C31 1.395(13) . ?
C11 H11 0.9500 . ?
C6 H6 0.9500 . ?
C6 C7 1.366(13) . ?
C25 H25 0.9500 . ?
C25 C26 1.376(14) . ?
C33 H33 0.9500 . ?
C33 C32 1.403(13) . ?
C39 H39 0.9500 . ?
C39 C38 1.391(12) . ?
C32 H32 0.9500 . ?
C32 C31 1.366(14) . ?
C7 H7 0.9500 . ?
C38 H38 0.9500 . ?
C38 C37 1.364(14) . ?
C37 H37 0.9500 . ?
C37 C36 1.401(14) . ?
C56 H56A 0.9900 . ?
C56 H56B 0.9900 . ?
C56 C57 1.487(16) . ?
C49 H49A 0.9900 . ?
C49 H49B 0.9900 . ?
C49 C48 1.507(15) . ?
C49 C50 1.510(15) . ?
C26 H26 0.9500 . ?
C48 H48A 0.9900 . ?
C48 H48B 0.9900 . ?
C48 O3 1.433(12) . ?
C31 H31 0.9500 . ?
C36 H36 0.9500 . ?
C58 H58A 0.9900 . ?
C58 H58B 0.9900 . ?
C58 C59 1.540(15) . ?
C58 C57 1.521(18) . ?
C13 H13 0.9500 . ?
C13 C14 1.394(15) . ?
C14 H14 0.9500 . ?
C59 H59A 0.9900 . ?
C59 H59B 0.9900 . ?
C57 H57A 0.9900 . ?
C57 H57B 0.9900 . ?
C50 H50A 0.9900 . ?
C50 H50B 0.9900 . ?
C50 C51 1.451(17) . ?
O3 C51 1.431(13) . ?
C47 H47A 0.9900 . ?
C47 H47B 0.9900 . ?
C47 H47C 0.9900 . ?
C47 H47D 0.9900 . ?
C47 C46 1.587(19) . ?
C47 C46A 1.43(2) . ?
C43 H43A 0.9900 . ?
C43 H43B 0.9900 . ?
C43 C42 1.503(14) . ?
C44 H44A 0.9900 . ?
C44 H44B 0.9900 . ?
C44 H44C 0.9900 . ?
C44 H44D 0.9900 . ?
C44 C45 1.48(2) . ?
C44 C45A 1.66(5) . ?
C42 H42A 0.9900 . ?
C42 H42B 0.9900 . ?
C42 C41 1.503(17) . ?
C41 H41A 0.9900 . ?
C41 H41B 0.9900 . ?
C41 C40 1.488(14) . ?
C51 H51A 0.9900 . ?
C51 H51B 0.9900 . ?
C40 H40A 0.9900 . ?
C40 H40B 0.9900 . ?
C46 H46A 0.9900 . ?
C46 H46B 0.9900 . ?
C46 C45 1.50(2) . ?
C18 H18 0.9500 . ?
C45 H45A 0.9900 . ?
C45 H45B 0.9900 . ?
O4 C52 1.36(2) . ?
O4 C55 1.395(15) . ?
O4 C52A 1.60(5) . ?
C52 H52A 0.9900 . ?
C52 H52B 0.9900 . ?
C52 C53 1.50(5) . ?
C55 H55A 0.9900 . ?
C55 H55B 0.9900 . ?
C55 C54 1.518(17) . ?
C54 H54A 0.9900 . ?
C54 H54B 0.9900 . ?
C54 H54C 0.9900 . ?
C54 H54D 0.9900 . ?
C54 C53 1.50(4) . ?
C54 C53A 1.62(8) . ?
C53 H53A 0.9900 . ?
C53 H53B 0.9900 . ?
C46A H46C 0.9900 . ?
C46A H46D 0.9900 . ?
C46A C45A 1.47(6) . ?
C45A H45C 0.9900 . ?
C45A H45D 0.9900 . ?
C52A H52C 0.9900 . ?
C52A H52D 0.9900 . ?
C52A C53A 1.23(10) . ?
C53A H53C 0.9900 . ?
C53A H53D 0.9900 . ?

loop_
_geom_torsion_atom_site_label_1
_geom_torsion_atom_site_label_2
_geom_torsion_atom_site_label_3
_geom_torsion_atom_site_label_4
_geom_torsion
_geom_torsion_site_symmetry_1
_geom_torsion_site_symmetry_2
_geom_torsion_site_symmetry_3
_geom_torsion_site_symmetry_4
_geom_torsion_publ_flag
Dy1 O2 C47 C46 -162.1(8) . . . . ?
Dy1 O2 C47 C46A 160.3(10) . . . . ?
Dy1 O2 C44 C45 -175.2(9) . . . . ?
Dy1 O2 C44 C45A 170.5(18) . . . . ?
Dy1 N5 C3 N6 -9.4(8) . . . . ?
Dy1 N5 C28 C29 -12.0(14) . . . . ?
Dy1 N5 C28 C33 165.4(7) . . . . ?
Dy1 N1 C1 N2 4.5(8) . . . . ?
Dy1 N1 C4 C9 -55.1(14) . . . . ?
Dy1 N1 C4 C5 121.0(10) . . . . ?
Dy1 N3 C2 N4 6.6(8) . . . . ?
Dy1 N3 C16 C21 127.5(9) . . . . ?
Dy1 N3 C16 C17 -51.6(13) . . . . ?
Dy1 N6 C3 N5 9.6(8) . . . . ?
Dy1 N6 C34 C35 123.9(9) . . . . ?
Dy1 N6 C34 C39 -52.9(11) . . . . ?
Dy1 N4 C2 N3 -6.6(8) . . . . ?
Dy1 N4 C22 C23 162.8(7) . . . . ?
Dy1 N4 C22 C27 -15.6(14) . . . . ?
Dy1 O1 C43 C42 150.3(6) . . . . ?
Dy1 O1 C40 C41 -176.5(7) . . . . ?
Dy1 N2 C1 N1 -4.6(8) . . . . ?
Dy1 N2 C10 C15 43.3(14) . . . . ?
Dy1 N2 C10 C11 -134.5(9) . . . . ?
O2 C47 C46 C45 -31.6(16) . . . . ?
O2 C47 C46A C45A 42(2) . . . . ?
O2 C44 C45 C46 -28.4(17) . . . . ?
O2 C44 C45A C46A 32(3) . . . . ?
N5 C28 C29 C30 174.9(8) . . . . ?
N5 C28 C33 C32 -175.7(8) . . . . ?
N3 C16 C21 C20 -179.9(8) . . . . ?
N3 C16 C17 C18 -179.8(8) . . . . ?
N6 C34 C35 C36 -177.4(8) . . . . ?
N6 C34 C39 C38 176.9(8) . . . . ?
N4 C22 C23 C24 -179.8(8) . . . . ?
N4 C22 C27 C26 177.7(8) . . . . ?
O1 C43 C42 C41 35.0(10) . . . . ?
N2 C10 C15 C14 -177.2(8) . . . . ?
N2 C10 C11 C12 178.3(8) . . . . ?
C3 N5 C28 C29 155.4(8) . . . . ?
C3 N5 C28 C33 -27.3(12) . . . . ?
C3 N6 C34 C35 -31.4(12) . . . . ?
C3 N6 C34 C39 151.9(8) . . . . ?
C2 N3 C16 C21 -29.1(12) . . . . ?
C2 N3 C16 C17 151.8(8) . . . . ?
C2 N4 C22 C23 -22.0(12) . . . . ?
C2 N4 C22 C27 159.5(8) . . . . ?
C16 N3 C2 N4 173.2(7) . . . . ?
C16 C21 C20 C19 0.0(14) . . . . ?
C16 C17 C18 C19 -0.5(13) . . . . ?
O5 C56 C57 C58 -18.6(13) . . . . ?
C9 C8 C7 C6 -0.2(14) . . . . ?
C21 C16 C17 C18 1.0(13) . . . . ?
C21 C20 C19 C18 0.6(14) . . . . ?
C17 C16 C21 C20 -0.8(13) . . . . ?
C1 N1 C4 C9 142.7(8) . . . . ?
C1 N1 C4 C5 -41.2(11) . . . . ?
C1 N2 C10 C15 -146.6(8) . . . . ?
C1 N2 C10 C11 35.6(12) . . . . ?
C10 N2 C1 N1 -179.0(7) . . . . ?
C10 C15 C14 C13 -1.4(14) . . . . ?
C28 N5 C3 N6 177.6(7) . . . . ?
C28 C29 C30 C31 1.7(13) . . . . ?
C28 C33 C32 C31 0.3(15) . . . . ?
C5 C6 C7 C8 -0.8(14) . . . . ?
C22 N4 C2 N3 176.0(7) . . . . ?
C22 C27 C26 C25 2.3(14) . . . . ?
C34 N6 C3 N5 174.1(7) . . . . ?
C34 C35 C36 C37 1.8(13) . . . . ?
C34 C39 C38 C37 -0.4(13) . . . . ?
C24 C25 C26 C27 -1.5(15) . . . . ?
C4 N1 C1 N2 175.2(7) . . . . ?
C4 C9 C8 C7 -0.2(14) . . . . ?
C4 C5 C6 C7 2.3(14) . . . . ?
C23 C22 C27 C26 -0.9(13) . . . . ?
C23 C24 C25 C26 -0.8(15) . . . . ?
C27 C22 C23 C24 -1.4(13) . . . . ?
C29 C28 C33 C32 1.7(13) . . . . ?
C29 C30 C31 C32 0.4(14) . . . . ?
C20 C19 C18 C17 -0.4(14) . . . . ?
C12 C13 C14 C15 0.8(15) . . . . ?
C15 C10 C11 C12 0.4(13) . . . . ?
C8 C9 C4 N1 177.9(8) . . . . ?
C8 C9 C4 C5 1.6(13) . . . . ?
C35 C34 C39 C38 0.0(12) . . . . ?
C11 C10 C15 C14 0.7(13) . . . . ?
C11 C12 C13 C14 0.3(15) . . . . ?
C6 C5 C4 N1 -178.8(8) . . . . ?
C6 C5 C4 C9 -2.6(13) . . . . ?
C25 C24 C23 C22 2.2(14) . . . . ?
C33 C28 C29 C30 -2.7(13) . . . . ?
C33 C32 C31 C30 -1.3(15) . . . . ?
C39 C34 C35 C36 -0.7(12) . . . . ?
C39 C38 C37 C36 1.5(14) . . . . ?
C38 C37 C36 C35 -2.3(14) . . . . ?
C56 O5 C59 C58 -40.8(11) . . . . ?
C49 C48 O3 C51 21.1(12) . . . . ?
C49 C50 C51 O3 -15.6(14) . . . . ?
C48 C49 C50 C51 27.4(13) . . . . ?
C48 O3 C51 C50 -3.5(14) . . . . ?
C13 C12 C11 C10 -0.9(14) . . . . ?
C59 O5 C56 C57 37.9(12) . . . . ?
C59 C58 C57 C56 -6.2(12) . . . . ?
C57 C58 C59 O5 28.3(11) . . . . ?
C50 C49 C48 O3 -29.7(12) . . . . ?
C47 O2 C44 C45 8.5(12) . . . . ?
C47 O2 C44 C45A -6(2) . . . . ?
C47 C46 C45 C44 36.0(18) . . . . ?
C47 C46A C45A C44 -45(3) . . . . ?
C43 O1 C40 C41 -8.9(13) . . . . ?
C43 C42 C41 C40 -39.6(11) . . . . ?
C44 O2 C47 C46 14.2(11) . . . . ?
C44 O2 C47 C46A -23.4(13) . . . . ?
C42 C41 C40 O1 30.3(13) . . . . ?
C40 O1 C43 C42 -16.5(11) . . . . ?
O4 C52 C53 C54 20(3) . . . . ?
O4 C55 C54 C53 -24(2) . . . . ?
O4 C55 C54 C53A -2(4) . . . . ?
O4 C52A C53A C54 -5(9) . . . . ?
C52 O4 C55 C54 37.3(18) . . . . ?
C55 O4 C52 C53 -35(3) . . . . ?
C55 O4 C52A C53A 4(7) . . . . ?
C55 C54 C53 C52 3(3) . . . . ?
C55 C54 C53A C52A 5(8) . . . . ?
C52A O4 C55 C54 0(2) . . . . ?
